data_2222927
loop_
_publ_author_name
'Ikmal Hisham, Nurul Azimah'
'Mohd Ali, Hapipah'
'Ng, Seik Weng'

_publ_section_title
Chlorido{4-chloro-2-[(2-morpholinoethyl)iminomethyl]phenolato-\k^3^<i>N</i>,<i>N</i>',<i>O</i>}copper(II)
_journal_coeditor_code XU2547
_journal_issue 8
_journal_name_full 'Acta Crystallographica Section E'
_journal_page_first m870
_journal_paper_doi 10.1107/S1600536809025215
_journal_volume 65
_journal_year 2009
_chemical_formula_iupac '[Cu (C13 H16 Cl N2 O2 ) Cl]'
_chemical_formula_moiety 'C13 H16 Cl2 Cu N2 O2'
_chemical_formula_sum 'C13 H16 Cl2 Cu N2 O2'
_chemical_formula_weight 366.72
_chemical_name_systematic
;
Chlorido{4-chloro-2-[(2-morpholinoethyl)iminomethyl]phenolato-
\k^3^<i>N</i>,<i>N</i>',<i>O</i>}copper(II)
;
_space_group_IT_number 60
_symmetry_cell_setting orthorhombic
_symmetry_space_group_name_Hall '-P 2n 2ab'
_symmetry_space_group_name_H-M 'P b c n'
_atom_sites_solution_hydrogens geom
_atom_sites_solution_primary direct
_atom_sites_solution_secondary difmap
_audit_creation_method SHELXL-97
_cell_angle_alpha 90.00
_cell_angle_beta 90.00
_cell_angle_gamma 90.00
_cell_formula_units_Z 8
_cell_length_a 23.0936(6)
_cell_length_b 8.4890(2)
_cell_length_c 14.0582(3)
_cell_measurement_reflns_used 4043
_cell_measurement_temperature 140(2)
_cell_measurement_theta_max 28.1
_cell_measurement_theta_min 2.6
_cell_volume 2755.99(11)
_computing_cell_refinement 'SAINT (Bruker, 2008)'
_computing_data_collection 'APEX2 (Bruker, 2008)'
_computing_data_reduction 'SAINT (Bruker, 2008)'
_computing_molecular_graphics 'X-SEED (Barbour, 2001)'
_computing_publication_material 'publCIF (Westrip, 2009)'
_computing_structure_refinement 'SHELXL97 (Sheldrick, 2008)'
_computing_structure_solution 'SHELXS97 (Sheldrick, 2008)'
_diffrn_ambient_temperature 140(2)
_diffrn_measured_fraction_theta_full 0.997
_diffrn_measured_fraction_theta_max 0.997
_diffrn_measurement_device_type 'Bruker SMART APEX'
_diffrn_measurement_method \w
_diffrn_radiation_monochromator graphite
_diffrn_radiation_source 'fine-focus sealed tube'
_diffrn_radiation_type MoK\a
_diffrn_radiation_wavelength 0.71073
_diffrn_reflns_av_R_equivalents 0.0495
_diffrn_reflns_av_sigmaI/netI 0.0371
_diffrn_reflns_limit_h_max 30
_diffrn_reflns_limit_h_min -29
_diffrn_reflns_limit_k_max 10
_diffrn_reflns_limit_k_min -10
_diffrn_reflns_limit_l_max 18
_diffrn_reflns_limit_l_min -18
_diffrn_reflns_number 17248
_diffrn_reflns_theta_full 27.50
_diffrn_reflns_theta_max 27.50
_diffrn_reflns_theta_min 1.76
_diffrn_standards_decay_% 0
_diffrn_standards_interval_count 0
_diffrn_standards_interval_time 0
_diffrn_standards_number 0
_exptl_absorpt_coefficient_mu 1.974
_exptl_absorpt_correction_T_max 0.9616
_exptl_absorpt_correction_T_min 0.5057
_exptl_absorpt_correction_type multi-scan
_exptl_absorpt_process_details '(SADABS; Sheldrick, 1996)'
_exptl_crystal_colour Green
_exptl_crystal_density_diffrn 1.768
_exptl_crystal_density_method 'not measured'
_exptl_crystal_description Plate
_exptl_crystal_F_000 1496
_exptl_crystal_size_max 0.40
_exptl_crystal_size_mid 0.10
_exptl_crystal_size_min 0.02
_refine_diff_density_max 0.757
_refine_diff_density_min -0.836
_refine_ls_extinction_method none
_refine_ls_goodness_of_fit_ref 1.089
_refine_ls_hydrogen_treatment constr
_refine_ls_matrix_type full
_refine_ls_number_parameters 181
_refine_ls_number_reflns 3156
_refine_ls_number_restraints 0
_refine_ls_restrained_S_all 1.089
_refine_ls_R_factor_all 0.0655
_refine_ls_R_factor_gt 0.0424
_refine_ls_shift/su_max 0.001
_refine_ls_shift/su_mean 0.001
_refine_ls_structure_factor_coef Fsqd
_refine_ls_weighting_details 'calc w=1/[\s^2^(Fo^2^)+(0.0476P)^2^+6.7938P] where P=(Fo^2^+2Fc^2^)/3'
_refine_ls_weighting_scheme calc
_refine_ls_wR_factor_gt 0.0989
_refine_ls_wR_factor_ref 0.1128
_reflns_number_gt 2416
_reflns_number_total 3156
_reflns_threshold_expression I>2\s(I)
_cod_data_source_file xu2547.cif
_cod_data_source_block I
_cod_depositor_comments
;
The following automatic conversions were performed:
'_symmetry_cell_setting' value 'Orthorhombic' changed to 'orthorhombic'
according to '/home/saulius/struct/CIF-dictionaries/cif_core.dic'
dictionary named 'cif_core.dic' version 2.4.1 from
2010-06-29.

'_exptl_absorpt_correction_type' value 'Multi-scan' changed
to 'multi-scan' according to
'/home/saulius/struct/CIF-dictionaries/cif_core.dic' dictionary named
'cif_core.dic' version 2.4.1 from 2010-06-29.

Automatic conversion script
Id: cif_fix_enum 1527 2010-12-29 10:47:43Z saulius 

The following automatic conversions were performed:

'_symmetry_cell_setting' value 'Orthorhombic' changed to
'orthorhombic' according to
/home/saulius/struct/CIF-dictionaries/cif_core.dic dictionary named
'cif_core.dic' version 2.4.1 from
2010-06-29.

'_exptl_absorpt_correction_type' value 'Multi-scan'
changed to 'multi-scan' according to
/home/saulius/struct/CIF-dictionaries/cif_core.dic dictionary named
'cif_core.dic' version 2.4.1 from 2010-06-29.

Automatic conversion script
Id: cif_fix_values 1715 2011-07-08 13:25:40Z adriana 
;
_cod_original_cell_volume 2756.00(10)
_cod_database_code 2222927
_cod_database_fobs_code 2222927

loop_
_symmetry_equiv_pos_as_xyz
'x, y, z'
'-x+1/2, -y+1/2, z+1/2'
'-x, y, -z+1/2'
'x+1/2, -y+1/2, -z'
'-x, -y, -z'
'x-1/2, y-1/2, -z-1/2'
'x, -y, z-1/2'
'-x-1/2, y-1/2, z'

loop_
_atom_site_type_symbol
_atom_site_label
_atom_site_fract_x
_atom_site_fract_y
_atom_site_fract_z
_atom_site_U_iso_or_equiv
_atom_site_adp_type
_atom_site_calc_flag
_atom_site_refinement_flags
_atom_site_occupancy
_atom_site_disorder_assembly
_atom_site_disorder_group
Cu Cu1 0.229938(18) 0.65838(5) 0.49762(3) 0.01385(13) Uani d . 1 . .
Cl Cl1 0.24525(4) 0.85643(10) 0.39295(6) 0.0181(2) Uani d . 1 . .
Cl Cl2 0.43295(4) 0.32750(12) 0.83746(7) 0.0253(2) Uani d . 1 . .
O O1 0.30890(10) 0.6693(3) 0.53670(17) 0.0159(5) Uani d . 1 . .
O O2 0.03792(12) 0.7569(3) 0.36877(18) 0.0225(6) Uani d . 1 . .
N N1 0.20874(13) 0.5357(3) 0.60938(19) 0.0141(6) Uani d . 1 . .
N N2 0.14182(13) 0.6347(3) 0.46204(19) 0.0131(6) Uani d . 1 . .
C C1 0.33436(15) 0.5909(4) 0.6049(2) 0.0131(7) Uani d . 1 . .
C C2 0.39494(16) 0.6087(4) 0.6170(2) 0.0158(7) Uani d . 1 . .
H H2 0.4156 0.6769 0.5756 0.019 Uiso calc R 1 . .
C C3 0.42459(16) 0.5294(4) 0.6873(2) 0.0157(7) Uani d . 1 . .
H H3 0.4652 0.5438 0.6942 0.019 Uiso calc R 1 . .
C C4 0.39495(16) 0.4279(4) 0.7485(2) 0.0169(7) Uani d . 1 . .
C C5 0.33647(16) 0.4082(4) 0.7404(2) 0.0158(7) Uani d . 1 . .
H H5 0.3168 0.3396 0.7829 0.019 Uiso calc R 1 . .
C C6 0.30502(15) 0.4889(4) 0.6696(2) 0.0139(7) Uani d . 1 . .
C C7 0.24355(16) 0.4685(4) 0.6681(2) 0.0149(7) Uani d . 1 . .
H H7 0.2271 0.3998 0.7141 0.018 Uiso calc R 1 . .
C C8 0.14665(15) 0.5035(4) 0.6176(2) 0.0147(7) Uani d . 1 . .
H H8A 0.1272 0.5891 0.6531 0.018 Uiso calc R 1 . .
H H8B 0.1401 0.4030 0.6517 0.018 Uiso calc R 1 . .
C C9 0.12305(15) 0.4933(4) 0.5171(2) 0.0147(7) Uani d . 1 . .
H H9A 0.1376 0.3966 0.4859 0.018 Uiso calc R 1 . .
H H9B 0.0802 0.4882 0.5189 0.018 Uiso calc R 1 . .
C C10 0.11098(16) 0.7815(4) 0.4921(2) 0.0168(7) Uani d . 1 . .
H H10A 0.1293 0.8732 0.4607 0.020 Uiso calc R 1 . .
H H10B 0.1155 0.7949 0.5617 0.020 Uiso calc R 1 . .
C C11 0.04724(17) 0.7799(5) 0.4681(3) 0.0209(8) Uani d . 1 . .
H H11A 0.0280 0.6943 0.5040 0.025 Uiso calc R 1 . .
H H11B 0.0296 0.8810 0.4879 0.025 Uiso calc R 1 . .
C C12 0.06457(16) 0.6146(5) 0.3373(3) 0.0202(8) Uani d . 1 . .
H H12A 0.0585 0.6029 0.2679 0.024 Uiso calc R 1 . .
H H12B 0.0459 0.5239 0.3693 0.024 Uiso calc R 1 . .
C C13 0.12914(16) 0.6129(5) 0.3585(2) 0.0173(7) Uani d . 1 . .
H H13A 0.1457 0.5114 0.3371 0.021 Uiso calc R 1 . .
H H13B 0.1482 0.6981 0.3220 0.021 Uiso calc R 1 . .

loop_
_atom_site_aniso_label
_atom_site_aniso_U_11
_atom_site_aniso_U_22
_atom_site_aniso_U_33
_atom_site_aniso_U_12
_atom_site_aniso_U_13
_atom_site_aniso_U_23
Cu1 0.0132(2) 0.0170(2) 0.0113(2) -0.00069(18) -0.00083(15) 0.00270(17)
Cl1 0.0202(4) 0.0186(4) 0.0154(4) -0.0010(4) -0.0009(3) 0.0058(3)
Cl2 0.0222(5) 0.0295(5) 0.0243(5) -0.0005(4) -0.0077(4) 0.0126(4)
O1 0.0146(13) 0.0158(13) 0.0174(11) 0.0000(10) -0.0020(10) 0.0069(10)
O2 0.0209(14) 0.0274(15) 0.0193(13) 0.0077(12) -0.0033(11) 0.0008(11)
N1 0.0152(15) 0.0145(15) 0.0126(13) -0.0010(12) -0.0018(11) -0.0015(11)
N2 0.0163(15) 0.0126(14) 0.0103(12) 0.0011(12) -0.0014(11) -0.0013(11)
C1 0.0171(18) 0.0117(17) 0.0106(15) 0.0007(14) -0.0021(13) -0.0006(12)
C2 0.0173(19) 0.0149(17) 0.0151(16) -0.0030(15) 0.0029(13) -0.0001(13)
C3 0.0154(18) 0.0144(18) 0.0173(16) -0.0016(14) -0.0018(13) -0.0031(13)
C4 0.0221(19) 0.0159(18) 0.0126(15) 0.0024(15) -0.0035(14) 0.0028(13)
C5 0.0225(19) 0.0127(18) 0.0121(15) 0.0002(15) 0.0005(13) 0.0006(13)
C6 0.0191(18) 0.0119(16) 0.0106(15) 0.0005(14) 0.0001(13) -0.0007(12)
C7 0.0205(19) 0.0142(17) 0.0100(14) 0.0009(14) 0.0029(13) -0.0002(13)
C8 0.0140(17) 0.0166(17) 0.0133(15) -0.0007(14) -0.0002(13) 0.0032(13)
C9 0.0146(17) 0.0161(17) 0.0135(16) 0.0003(14) -0.0030(12) 0.0022(13)
C10 0.0194(18) 0.0146(17) 0.0164(16) 0.0035(15) 0.0008(14) -0.0009(14)
C11 0.022(2) 0.0218(19) 0.0191(17) 0.0042(17) 0.0028(15) -0.0031(15)
C12 0.020(2) 0.0238(19) 0.0171(17) 0.0009(16) -0.0031(14) -0.0020(15)
C13 0.0191(19) 0.0198(18) 0.0130(15) 0.0019(15) -0.0011(13) -0.0012(14)

loop_
_atom_type_symbol
_atom_type_description
_atom_type_scat_dispersion_real
_atom_type_scat_dispersion_imag
_atom_type_scat_source
C C 0.0033 0.0016 'International Tables Vol C Tables 4.2.6.8 and 6.1.1.4'
H H 0.0000 0.0000 'International Tables Vol C Tables 4.2.6.8 and 6.1.1.4'
N N 0.0061 0.0033 'International Tables Vol C Tables 4.2.6.8 and 6.1.1.4'
O O 0.0106 0.0060 'International Tables Vol C Tables 4.2.6.8 and 6.1.1.4'
Cl Cl 0.1484 0.1585 'International Tables Vol C Tables 4.2.6.8 and 6.1.1.4'
Cu Cu 0.3201 1.2651 'International Tables Vol C Tables 4.2.6.8 and 6.1.1.4'

loop_
_geom_angle_atom_site_label_1
_geom_angle_atom_site_label_2
_geom_angle_atom_site_label_3
_geom_angle_site_symmetry_1
_geom_angle_site_symmetry_3
_geom_angle
_geom_angle_publ_flag
O1 Cu1 N1 . . 91.95(11) ?
O1 Cu1 N2 . . 176.00(11) ?
N1 Cu1 N2 . . 84.12(12) ?
O1 Cu1 Cl1 . . 90.10(7) ?
N1 Cu1 Cl1 . . 164.06(9) ?
N2 Cu1 Cl1 . . 93.88(8) ?
O1 Cu1 Cl1 . 8_655 90.02(8) ?
N1 Cu1 Cl1 . 8_655 89.25(9) ?
N2 Cu1 Cl1 . 8_655 89.22(8) ?
Cl1 Cu1 Cl1 . 8_655 106.56(3) ?
C1 O1 Cu1 . . 128.1(2) ?
C11 O2 C12 . . 110.8(3) ?
C7 N1 C8 . . 118.6(3) ?
C7 N1 Cu1 . . 126.7(3) ?
C8 N1 Cu1 . . 114.2(2) ?
C9 N2 C13 . . 110.4(3) ?
C9 N2 C10 . . 112.6(3) ?
C13 N2 C10 . . 106.5(3) ?
C9 N2 Cu1 . . 103.6(2) ?
C13 N2 Cu1 . . 115.6(2) ?
C10 N2 Cu1 . . 108.2(2) ?
O1 C1 C2 . . 118.5(3) ?
O1 C1 C6 . . 124.3(3) ?
C2 C1 C6 . . 117.2(3) ?
C3 C2 C1 . . 121.6(3) ?
C3 C2 H2 . . 119.2 ?
C1 C2 H2 . . 119.2 ?
C2 C3 C4 . . 120.0(3) ?
C2 C3 H3 . . 120.0 ?
C4 C3 H3 . . 120.0 ?
C5 C4 C3 . . 120.6(3) ?
C5 C4 Cl2 . . 119.7(3) ?
C3 C4 Cl2 . . 119.7(3) ?
C4 C5 C6 . . 120.5(3) ?
C4 C5 H5 . . 119.7 ?
C6 C5 H5 . . 119.7 ?
C5 C6 C7 . . 117.6(3) ?
C5 C6 C1 . . 120.0(3) ?
C7 C6 C1 . . 122.4(3) ?
N1 C7 C6 . . 125.2(3) ?
N1 C7 H7 . . 117.4 ?
C6 C7 H7 . . 117.4 ?
N1 C8 C9 . . 106.8(3) ?
N1 C8 H8A . . 110.4 ?
C9 C8 H8A . . 110.4 ?
N1 C8 H8B . . 110.4 ?
C9 C8 H8B . . 110.4 ?
H8A C8 H8B . . 108.6 ?
N2 C9 C8 . . 109.5(3) ?
N2 C9 H9A . . 109.8 ?
C8 C9 H9A . . 109.8 ?
N2 C9 H9B . . 109.8 ?
C8 C9 H9B . . 109.8 ?
H9A C9 H9B . . 108.2 ?
N2 C10 C11 . . 113.1(3) ?
N2 C10 H10A . . 109.0 ?
C11 C10 H10A . . 109.0 ?
N2 C10 H10B . . 109.0 ?
C11 C10 H10B . . 109.0 ?
H10A C10 H10B . . 107.8 ?
O2 C11 C10 . . 111.5(3) ?
O2 C11 H11A . . 109.3 ?
C10 C11 H11A . . 109.3 ?
O2 C11 H11B . . 109.3 ?
C10 C11 H11B . . 109.3 ?
H11A C11 H11B . . 108.0 ?
O2 C12 C13 . . 111.7(3) ?
O2 C12 H12A . . 109.3 ?
C13 C12 H12A . . 109.3 ?
O2 C12 H12B . . 109.3 ?
C13 C12 H12B . . 109.3 ?
H12A C12 H12B . . 107.9 ?
N2 C13 C12 . . 112.4(3) ?
N2 C13 H13A . . 109.1 ?
C12 C13 H13A . . 109.1 ?
N2 C13 H13B . . 109.1 ?
C12 C13 H13B . . 109.1 ?
H13A C13 H13B . . 107.8 ?

loop_
_geom_bond_atom_site_label_1
_geom_bond_atom_site_label_2
_geom_bond_site_symmetry_2
_geom_bond_distance
_geom_bond_publ_flag
Cu1 O1 . 1.907(2) y
Cu1 N1 . 1.947(3) y
Cu1 N2 . 2.105(3) y
Cu1 Cl1 . 2.2620(9) y
Cu1 Cl1 8_655 3.0107(10) ?
Cl2 C4 . 1.750(3) ?
O1 C1 . 1.307(4) ?
O2 C11 . 1.427(4) ?
O2 C12 . 1.426(5) ?
N1 C7 . 1.285(4) ?
N1 C8 . 1.464(4) ?
N2 C9 . 1.492(4) ?
N2 C13 . 1.496(4) ?
N2 C10 . 1.497(4) ?
C1 C2 . 1.417(5) ?
C1 C6 . 1.427(5) ?
C2 C3 . 1.378(5) ?
C2 H2 . 0.9500 ?
C3 C4 . 1.396(5) ?
C3 H3 . 0.9500 ?
C4 C5 . 1.366(5) ?
C5 C6 . 1.410(5) ?
C5 H5 . 0.9500 ?
C6 C7 . 1.430(5) ?
C7 H7 . 0.9500 ?
C8 C9 . 1.516(4) ?
C8 H8A . 0.9900 ?
C8 H8B . 0.9900 ?
C9 H9A . 0.9900 ?
C9 H9B . 0.9900 ?
C10 C11 . 1.510(5) ?
C10 H10A . 0.9900 ?
C10 H10B . 0.9900 ?
C11 H11A . 0.9900 ?
C11 H11B . 0.9900 ?
C12 C13 . 1.521(5) ?
C12 H12A . 0.9900 ?
C12 H12B . 0.9900 ?
C13 H13A . 0.9900 ?
C13 H13B . 0.9900 ?

loop_
_geom_torsion_atom_site_label_1
_geom_torsion_atom_site_label_2
_geom_torsion_atom_site_label_3
_geom_torsion_atom_site_label_4
_geom_torsion_site_symmetry_1
_geom_torsion_site_symmetry_2
_geom_torsion_site_symmetry_3
_geom_torsion_site_symmetry_4
_geom_torsion
_geom_torsion_publ_flag
N1 Cu1 O1 C1 . . . . 11.0(3) ?
Cl1 Cu1 O1 C1 . . . . 175.2(3) ?
Cl1 Cu1 O1 C1 8_655 . . . -78.2(3) ?
O1 Cu1 N1 C7 . . . . -12.6(3) ?
N2 Cu1 N1 C7 . . . . 166.6(3) ?
Cl1 Cu1 N1 C7 . . . . -109.8(4) ?
Cl1 Cu1 N1 C7 8_655 . . . 77.4(3) ?
O1 Cu1 N1 C8 . . . . 175.5(2) ?
N2 Cu1 N1 C8 . . . . -5.2(2) ?
Cl1 Cu1 N1 C8 . . . . 78.3(4) ?
Cl1 Cu1 N1 C8 8_655 . . . -94.5(2) ?
N1 Cu1 N2 C9 . . . . -21.8(2) ?
Cl1 Cu1 N2 C9 . . . . 174.03(19) ?
Cl1 Cu1 N2 C9 8_655 . . . 67.48(19) ?
N1 Cu1 N2 C13 . . . . -142.8(3) ?
Cl1 Cu1 N2 C13 . . . . 53.1(2) ?
Cl1 Cu1 N2 C13 8_655 . . . -53.4(2) ?
N1 Cu1 N2 C10 . . . . 97.9(2) ?
Cl1 Cu1 N2 C10 . . . . -66.2(2) ?
Cl1 Cu1 N2 C10 8_655 . . . -172.8(2) ?
Cu1 O1 C1 C2 . . . . 175.2(2) ?
Cu1 O1 C1 C6 . . . . -5.6(5) ?
O1 C1 C2 C3 . . . . -179.9(3) ?
C6 C1 C2 C3 . . . . 0.8(5) ?
C1 C2 C3 C4 . . . . 0.4(5) ?
C2 C3 C4 C5 . . . . -1.2(5) ?
C2 C3 C4 Cl2 . . . . 179.9(3) ?
C3 C4 C5 C6 . . . . 0.7(5) ?
Cl2 C4 C5 C6 . . . . 179.6(3) ?
C4 C5 C6 C7 . . . . -177.2(3) ?
C4 C5 C6 C1 . . . . 0.6(5) ?
O1 C1 C6 C5 . . . . 179.4(3) ?
C2 C1 C6 C5 . . . . -1.3(5) ?
O1 C1 C6 C7 . . . . -2.9(5) ?
C2 C1 C6 C7 . . . . 176.3(3) ?
C8 N1 C7 C6 . . . . -179.5(3) ?
Cu1 N1 C7 C6 . . . . 9.0(5) ?
C5 C6 C7 N1 . . . . 178.7(3) ?
C1 C6 C7 N1 . . . . 1.0(5) ?
C7 N1 C8 C9 . . . . -141.6(3) ?
Cu1 N1 C8 C9 . . . . 30.9(3) ?
C13 N2 C9 C8 . . . . 169.0(3) ?
C10 N2 C9 C8 . . . . -72.1(3) ?
Cu1 N2 C9 C8 . . . . 44.6(3) ?
N1 C8 C9 N2 . . . . -50.7(4) ?
C9 N2 C10 C11 . . . . -67.4(4) ?
C13 N2 C10 C11 . . . . 53.8(4) ?
Cu1 N2 C10 C11 . . . . 178.7(2) ?
C12 O2 C11 C10 . . . . 57.0(4) ?
N2 C10 C11 O2 . . . . -57.2(4) ?
C11 O2 C12 C13 . . . . -57.2(4) ?
C9 N2 C13 C12 . . . . 69.1(4) ?
C10 N2 C13 C12 . . . . -53.5(4) ?
Cu1 N2 C13 C12 . . . . -173.8(2) ?
O2 C12 C13 N2 . . . . 57.4(4) ?
